data_4346076
loop_
_publ_author_name
'Krytchankou, Ilya S.'
'Koshevoy, Igor O.'
'Gurzhiy, Vladislav V.'
'Pomogaev, Vladimir A.'
'Tunik, Sergey P.'

_publ_section_title
;
 Luminescence Solvato- and Vapochromism of Alkynyl-Phosphine Copper
 Clusters.
;
_journal_issue 17
_journal_name_full 'Inorganic chemistry'
_journal_page_first 8288
_journal_page_last 8297
_journal_paper_doi 10.1021/acs.inorgchem.5b00239
_journal_volume 54
_journal_year 2015
_chemical_formula_moiety 'C136 H110 Cu6 O2 P6, 2(F6 P), 5(C3 H6 O)'
_chemical_formula_sum 'C151 H140 Cu6 F12 O7 P8'
_chemical_formula_weight 2923.62
_space_group_crystal_system triclinic
_space_group_IT_number 2
_space_group_name_Hall '-P 1'
_space_group_name_H-M_alt 'P -1'
_atom_sites_solution_hydrogens geom
_audit_creation_method SHELXL-2013
_cell_angle_alpha 62.521(3)
_cell_angle_beta 65.262(3)
_cell_angle_gamma 65.959(3)
_cell_formula_units_Z 1
_cell_length_a 14.8094(9)
_cell_length_b 17.2631(10)
_cell_length_c 17.5524(10)
_cell_measurement_reflns_used 9904
_cell_measurement_temperature 120(2)
_cell_measurement_theta_max 35.75
_cell_measurement_theta_min 2.59
_cell_volume 3485.5(4)
_computing_cell_refinement 'SAINT (Bruker AXS, 2009)'
_computing_data_collection 'APEX2 (Bruker AXS, 2010)'
_computing_data_reduction 'SAINT (Bruker AXS, 2009)'
_computing_molecular_graphics 'Diamond v.3.2g (Brandenburg, 2011)'
_computing_publication_material 'SHELXL-2013 (Sheldrick, 2013)'
_computing_structure_refinement 'SHELXL-2013 (Sheldrick, 2013)'
_computing_structure_solution 'SHELXS-2013 (Sheldrick, 2013)'
_diffrn_ambient_temperature 120(2)
_diffrn_detector_area_resol_mean 16
_diffrn_measured_fraction_theta_full 0.993
_diffrn_measured_fraction_theta_max 0.983
_diffrn_measurement_device '62mm x 62mm CCD camera on \k-goniostat'
_diffrn_measurement_device_type 'Bruker KAPPA APEX II DUO CCD'
_diffrn_measurement_method '\f scans and \w scans with \k offset'
_diffrn_radiation_monochromator 'curved graphite crystal'
_diffrn_radiation_source 'fine-focus sealed tube'
_diffrn_radiation_type MoK\a
_diffrn_radiation_wavelength 0.71073
_diffrn_reflns_av_R_equivalents 0.0263
_diffrn_reflns_av_unetI/netI 0.0239
_diffrn_reflns_Laue_measured_fraction_full 0.993
_diffrn_reflns_Laue_measured_fraction_max 0.983
_diffrn_reflns_limit_h_max 19
_diffrn_reflns_limit_h_min -19
_diffrn_reflns_limit_k_max 22
_diffrn_reflns_limit_k_min -22
_diffrn_reflns_limit_l_max 23
_diffrn_reflns_limit_l_min -22
_diffrn_reflns_number 70860
_diffrn_reflns_point_group_measured_fraction_full 0.993
_diffrn_reflns_point_group_measured_fraction_max 0.983
_diffrn_reflns_theta_full 25.242
_diffrn_reflns_theta_max 28.000
_diffrn_reflns_theta_min 1.563
_exptl_absorpt_coefficient_mu 1.062
_exptl_absorpt_correction_T_max 0.888
_exptl_absorpt_correction_T_min 0.789
_exptl_absorpt_correction_type numerical
_exptl_absorpt_process_details 'SADABS (Sheldrick, 2008)'
_exptl_crystal_colour yellow
_exptl_crystal_density_diffrn 1.393
_exptl_crystal_description block
_exptl_crystal_F_000 1504
_exptl_crystal_size_max 0.234
_exptl_crystal_size_mid 0.207
_exptl_crystal_size_min 0.114
_refine_diff_density_max 1.164
_refine_diff_density_min -0.694
_refine_diff_density_rms 0.085
_refine_ls_extinction_method none
_refine_ls_goodness_of_fit_ref 1.045
_refine_ls_hydrogen_treatment constr
_refine_ls_matrix_type full
_refine_ls_number_parameters 847
_refine_ls_number_reflns 16529
_refine_ls_number_restraints 24
_refine_ls_restrained_S_all 1.056
_refine_ls_R_factor_all 0.0450
_refine_ls_R_factor_gt 0.0354
_refine_ls_shift/su_max 0.002
_refine_ls_shift/su_mean 0.000
_refine_ls_structure_factor_coef Fsqd
_refine_ls_weighting_details 'w=1/[\s^2^(Fo^2^)+(0.0593P)^2^+3.4523P] where P=(Fo^2^+2Fc^2^)/3'
_refine_ls_weighting_scheme calc
_refine_ls_wR_factor_gt 0.1004
_refine_ls_wR_factor_ref 0.1066
_reflns_Friedel_coverage 0.000
_reflns_number_gt 13932
_reflns_number_total 16529
_reflns_threshold_expression 'I > 2\s(I)'
_cod_data_source_file ic5b00239_si_003.cif
_cod_data_source_block 4
_cod_database_code 4346076
_shelx_space_group_comment
;
The symmetry employed for this shelxl refinement is uniquely defined
by the following loop, which should always be used as a source of
symmetry information in preference to the above space-group names.
They are only intended as comments.
;
_shelx_estimated_absorpt_t_min 0.789
_shelx_estimated_absorpt_t_max 0.888
_shelxl_version_number 2013-4

loop_
_space_group_symop_operation_xyz
'x, y, z'
'-x, -y, -z'

loop_
_atom_site_label
_atom_site_type_symbol
_atom_site_fract_x
_atom_site_fract_y
_atom_site_fract_z
_atom_site_U_iso_or_equiv
_atom_site_adp_type
_atom_site_occupancy
_atom_site_site_symmetry_order
_atom_site_calc_flag
_atom_site_refinement_flags_posn
_atom_site_refinement_flags_adp
_atom_site_refinement_flags_occupancy
C1 C 0.85662(15) 0.29413(13) 0.67164(13) 0.0126(4) Uani 1 1 d . . .
H1 H 0.8381 0.2351 0.7030 0.015 Uiso 1 1 calc R U .
C2 C 0.94649(16) 0.51958(14) 0.41572(14) 0.0147(4) Uani 1 1 d . . .
C3 C 1.07326(16) 0.46814(14) 0.65081(14) 0.0153(4) Uani 1 1 d . . .
C4 C 1.10051(16) 0.45558(14) 0.72617(14) 0.0161(4) Uani 1 1 d . . .
C5 C 1.04374(18) 0.51553(15) 0.77353(15) 0.0220(4) Uani 1 1 d . . .
H5 H 0.9893 0.5656 0.7542 0.026 Uiso 1 1 calc R U .
C6 C 1.06645(19) 0.50223(16) 0.84827(15) 0.0237(5) Uani 1 1 d . . .
H6 H 1.0284 0.5441 0.8790 0.028 Uiso 1 1 calc R U .
C7 C 1.14458(17) 0.42805(15) 0.87903(14) 0.0191(4) Uani 1 1 d . . .
C8 C 1.20086(17) 0.36787(15) 0.83224(15) 0.0188(4) Uani 1 1 d . . .
H8 H 1.2537 0.3168 0.8530 0.023 Uiso 1 1 calc R U .
C9 C 1.18050(17) 0.38180(15) 0.75604(14) 0.0182(4) Uani 1 1 d . . .
H9 H 1.2207 0.3414 0.7239 0.022 Uiso 1 1 calc R U .
C10 C 1.16779(18) 0.41312(16) 0.96033(15) 0.0209(4) Uani 1 1 d . . .
C11 C 1.1859(2) 0.48275(18) 0.96683(17) 0.0294(5) Uani 1 1 d . . .
H11 H 1.1821 0.5400 0.9198 0.035 Uiso 1 1 calc R U .
C12 C 1.2096(2) 0.4690(2) 1.04159(18) 0.0340(6) Uani 1 1 d . . .
H12 H 1.2240 0.5162 1.0445 0.041 Uiso 1 1 calc R U .
C13 C 1.2123(2) 0.38668(19) 1.11194(17) 0.0300(5) Uani 1 1 d . . .
H13 H 1.2278 0.3776 1.1633 0.036 Uiso 1 1 calc R U .
C14 C 1.1925(2) 0.31808(18) 1.10692(16) 0.0276(5) Uani 1 1 d . . .
H14 H 1.1932 0.2619 1.1554 0.033 Uiso 1 1 calc R U .
C15 C 1.17127(19) 0.33054(16) 1.03120(16) 0.0236(5) Uani 1 1 d . . .
H15 H 1.1591 0.2824 1.0279 0.028 Uiso 1 1 calc R U .
C16 C 0.81813(16) 0.59079(14) 0.59114(14) 0.0159(4) Uani 1 1 d . . .
C17 C 0.76173(16) 0.64147(14) 0.63329(14) 0.0156(4) Uani 1 1 d . . .
C18 C 0.69448(16) 0.69879(14) 0.68487(14) 0.0165(4) Uani 1 1 d . . .
C19 C 0.72181(17) 0.77200(14) 0.67556(15) 0.0191(4) Uani 1 1 d . . .
H19 H 0.7819 0.7878 0.6305 0.023 Uiso 1 1 calc R U .
C20 C 0.66153(17) 0.82156(14) 0.73183(15) 0.0196(4) Uani 1 1 d . . .
H20 H 0.6815 0.8705 0.7255 0.024 Uiso 1 1 calc R U .
C21 C 0.57192(17) 0.80059(14) 0.79765(14) 0.0180(4) Uani 1 1 d . . .
C22 C 0.54200(17) 0.73060(15) 0.80386(15) 0.0204(4) Uani 1 1 d . . .
H22 H 0.4796 0.7173 0.8466 0.025 Uiso 1 1 calc R U .
C23 C 0.60216(17) 0.68024(15) 0.74845(15) 0.0201(4) Uani 1 1 d . . .
H23 H 0.5807 0.6327 0.7536 0.024 Uiso 1 1 calc R U .
C24 C 0.51176(18) 0.84920(14) 0.86234(14) 0.0194(4) Uani 1 1 d . . .
C25 C 0.56357(19) 0.86765(15) 0.89979(16) 0.0237(5) Uani 1 1 d . . .
H25 H 0.6368 0.8518 0.8817 0.028 Uiso 1 1 calc R U .
C26 C 0.5083(2) 0.90931(17) 0.96379(17) 0.0305(6) Uani 1 1 d . . .
H26 H 0.5442 0.9206 0.9899 0.037 Uiso 1 1 calc R U .
C27 C 0.4019(2) 0.93430(17) 0.98947(18) 0.0324(6) Uani 1 1 d . . .
H27 H 0.3647 0.9627 1.0331 0.039 Uiso 1 1 calc R U .
C28 C 0.3498(2) 0.91783(16) 0.95131(17) 0.0288(5) Uani 1 1 d . . .
H28 H 0.2766 0.9359 0.9680 0.035 Uiso 1 1 calc R U .
C29 C 0.40425(19) 0.87493(15) 0.88845(16) 0.0238(5) Uani 1 1 d . . .
H29 H 0.3679 0.8631 0.8632 0.029 Uiso 1 1 calc R U .
C30 C 0.76621(15) 0.33112(14) 0.53340(14) 0.0154(4) Uani 1 1 d . . .
C31 C 0.75399(17) 0.38761(16) 0.44813(15) 0.0194(4) Uani 1 1 d . . .
H31 H 0.7510 0.4499 0.4268 0.023 Uiso 1 1 calc R U .
C32 C 0.74621(19) 0.35246(18) 0.39466(16) 0.0266(5) Uani 1 1 d . . .
H32 H 0.7381 0.3909 0.3367 0.032 Uiso 1 1 calc R U .
C33 C 0.7502(2) 0.2619(2) 0.42540(19) 0.0313(6) Uani 1 1 d . . .
H33 H 0.7446 0.2383 0.3887 0.038 Uiso 1 1 calc R U .
C34 C 0.76241(19) 0.20548(18) 0.50979(18) 0.0279(5) Uani 1 1 d . . .
H34 H 0.7652 0.1433 0.5306 0.033 Uiso 1 1 calc R U .
C35 C 0.77063(17) 0.23936(15) 0.56442(16) 0.0203(4) Uani 1 1 d . . .
H35 H 0.7792 0.2005 0.6221 0.024 Uiso 1 1 calc R U .
C36 C 0.63457(15) 0.40785(14) 0.66646(13) 0.0143(4) Uani 1 1 d . . .
C37 C 0.59289(16) 0.48566(14) 0.68958(14) 0.0168(4) Uani 1 1 d . . .
H37 H 0.6365 0.5213 0.6751 0.020 Uiso 1 1 calc R U .
C38 C 0.48898(17) 0.51137(15) 0.73331(15) 0.0209(4) Uani 1 1 d . . .
H38 H 0.4621 0.5636 0.7495 0.025 Uiso 1 1 calc R U .
C39 C 0.42459(17) 0.46070(17) 0.75324(15) 0.0236(5) Uani 1 1 d . . .
H39 H 0.3534 0.4780 0.7834 0.028 Uiso 1 1 calc R U .
C40 C 0.46393(18) 0.38479(17) 0.72925(16) 0.0244(5) Uani 1 1 d . . .
H40 H 0.4194 0.3506 0.7422 0.029 Uiso 1 1 calc R U .
C41 C 0.56834(17) 0.35820(16) 0.68626(15) 0.0199(4) Uani 1 1 d . . .
H41 H 0.5947 0.3058 0.6703 0.024 Uiso 1 1 calc R U .
C42 C 0.71999(16) 0.35978(14) 0.82472(13) 0.0146(4) Uani 1 1 d . . .
C43 C 0.68509(17) 0.43292(15) 0.85316(14) 0.0196(4) Uani 1 1 d . . .
H43 H 0.7277 0.4720 0.8308 0.023 Uiso 1 1 calc R U .
C44 C 0.58897(19) 0.44920(17) 0.91360(16) 0.0268(5) Uani 1 1 d . . .
H44 H 0.5661 0.4990 0.9328 0.032 Uiso 1 1 calc R U .
C45 C 0.52591(19) 0.39271(18) 0.94621(16) 0.0265(5) Uani 1 1 d . . .
H45 H 0.4597 0.4041 0.9873 0.032 Uiso 1 1 calc R U .
C46 C 0.55995(18) 0.31950(16) 0.91860(15) 0.0226(5) Uani 1 1 d . . .
H46 H 0.5169 0.2808 0.9409 0.027 Uiso 1 1 calc R U .
C47 C 0.65647(17) 0.30261(15) 0.85867(14) 0.0179(4) Uani 1 1 d . . .
H47 H 0.6796 0.2520 0.8405 0.021 Uiso 1 1 calc R U .
C48 C 0.91495(16) 0.25245(14) 0.83544(14) 0.0156(4) Uani 1 1 d . . .
C49 C 0.88206(18) 0.17409(15) 0.89384(15) 0.0214(4) Uani 1 1 d . . .
H49 H 0.8302 0.1619 0.8858 0.026 Uiso 1 1 calc R U .
C50 C 0.9255(2) 0.11422(17) 0.96358(16) 0.0277(5) Uani 1 1 d . . .
H50 H 0.9031 0.0610 1.0032 0.033 Uiso 1 1 calc R U .
C51 C 1.0010(2) 0.13133(18) 0.97589(17) 0.0303(5) Uani 1 1 d . . .
H51 H 1.0298 0.0903 1.0241 0.036 Uiso 1 1 calc R U .
C52 C 1.0344(2) 0.20807(18) 0.91798(18) 0.0310(6) Uani 1 1 d . . .
H52 H 1.0867 0.2197 0.9260 0.037 Uiso 1 1 calc R U .
C53 C 0.99163(19) 0.26851(16) 0.84777(16) 0.0236(5) Uani 1 1 d . . .
H53 H 1.0150 0.3212 0.8080 0.028 Uiso 1 1 calc R U .
C54 C 1.00820(16) 0.22440(14) 0.52279(15) 0.0163(4) Uani 1 1 d . . .
C55 C 1.00277(17) 0.27530(15) 0.43516(15) 0.0191(4) Uani 1 1 d . . .
H55 H 0.9889 0.3394 0.4140 0.023 Uiso 1 1 calc R U .
C56 C 1.01755(18) 0.23287(18) 0.37854(17) 0.0256(5) Uani 1 1 d . . .
H56 H 1.0121 0.2681 0.3194 0.031 Uiso 1 1 calc R U .
C57 C 1.0402(2) 0.13939(19) 0.40799(19) 0.0321(6) Uani 1 1 d . . .
H57 H 1.0514 0.1104 0.3689 0.038 Uiso 1 1 calc R U .
C58 C 1.0465(2) 0.08858(18) 0.4945(2) 0.0352(6) Uani 1 1 d . . .
H58 H 1.0621 0.0245 0.5147 0.042 Uiso 1 1 calc R U .
C59 C 1.0304(2) 0.13007(16) 0.55256(18) 0.0273(5) Uani 1 1 d . . .
H59 H 1.0343 0.0945 0.6121 0.033 Uiso 1 1 calc R U .
C60 C 1.07900(16) 0.20607(14) 0.66106(14) 0.0160(4) Uani 1 1 d . . .
C61 C 1.16835(17) 0.22885(15) 0.64184(15) 0.0206(4) Uani 1 1 d . . .
H61 H 1.1804 0.2842 0.5959 0.025 Uiso 1 1 calc R U .
C62 C 1.2397(2) 0.17088(18) 0.68958(18) 0.0296(5) Uani 1 1 d . . .
H62 H 1.3005 0.1866 0.6763 0.035 Uiso 1 1 calc R U .
C63 C 1.2223(2) 0.08983(18) 0.75681(19) 0.0336(6) Uani 1 1 d . . .
H63 H 1.2710 0.0503 0.7897 0.040 Uiso 1 1 calc R U .
C64 C 1.1346(2) 0.06676(16) 0.77581(17) 0.0296(5) Uani 1 1 d . . .
H64 H 1.1235 0.0110 0.8214 0.035 Uiso 1 1 calc R U .
C65 C 1.06216(18) 0.12443(15) 0.72885(15) 0.0213(4) Uani 1 1 d . . .
H65 H 1.0014 0.1084 0.7428 0.026 Uiso 1 1 calc R U .
C66 C 0.5246(2) 0.60581(19) 0.48560(18) 0.0301(5) Uani 1 1 d . . .
H66A H 0.5603 0.5575 0.4602 0.045 Uiso 1 1 calc R U .
H66B H 0.4826 0.6566 0.4478 0.045 Uiso 1 1 calc R U .
H66C H 0.4800 0.5827 0.5461 0.045 Uiso 1 1 calc R U .
C67 C 0.60233(17) 0.63725(15) 0.48976(15) 0.0202(4) Uani 1 1 d . . .
C68 C 0.5620(2) 0.71110(18) 0.52690(18) 0.0307(5) Uani 1 1 d . . .
H68A H 0.6199 0.7256 0.5261 0.046 Uiso 1 1 calc R U .
H68B H 0.5185 0.6911 0.5886 0.046 Uiso 1 1 calc R U .
H68C H 0.5211 0.7651 0.4903 0.046 Uiso 1 1 calc R U .
C69 C 0.7686(4) 0.2790(4) 0.0862(4) 0.0973(18) Uani 1 1 d . . .
H69A H 0.6952 0.3030 0.0895 0.146 Uiso 1 1 calc R U .
H69B H 0.7923 0.2163 0.0883 0.146 Uiso 1 1 calc R U .
H69C H 0.8080 0.3159 0.0301 0.146 Uiso 1 1 calc R U .
C70 C 0.7850(3) 0.2817(3) 0.1667(3) 0.0664(12) Uani 1 1 d . . .
C71 C 0.8922(4) 0.2471(4) 0.1743(5) 0.120(2) Uani 1 1 d . . .
H71A H 0.8917 0.2526 0.2276 0.180 Uiso 1 1 calc R U .
H71B H 0.9361 0.2826 0.1209 0.180 Uiso 1 1 calc R U .
H71C H 0.9194 0.1833 0.1793 0.180 Uiso 1 1 calc R U .
C72 C 0.5503(3) 0.0814(2) 0.6913(3) 0.0607(10) Uani 1 1 d . . .
H72A H 0.5352 0.0973 0.6358 0.091 Uiso 1 1 calc R U .
H72B H 0.5312 0.0254 0.7352 0.091 Uiso 1 1 calc R U .
H72C H 0.6241 0.0724 0.6788 0.091 Uiso 1 1 calc R U .
C73 C 0.4905(2) 0.15549(19) 0.7278(2) 0.0373(6) Uani 1 1 d . . .
C74 C 0.5033(5) 0.1410(3) 0.8143(3) 0.0793(15) Uani 1 1 d . . .
H74A H 0.4602 0.1937 0.8325 0.119 Uiso 1 1 calc R U .
H74B H 0.5758 0.1332 0.8061 0.119 Uiso 1 1 calc R U .
H74C H 0.4824 0.0867 0.8608 0.119 Uiso 1 1 calc R U .
C75 C 0.6072(9) 0.0948(6) 0.3556(6) 0.087(3) Uani 0.5 1 d . U P
H75A H 0.5812 0.1600 0.3446 0.130 Uiso 0.5 1 calc R U P
H75B H 0.5515 0.0715 0.3654 0.130 Uiso 0.5 1 calc R U P
H75C H 0.6639 0.0840 0.3036 0.130 Uiso 0.5 1 calc R U P
C76 C 0.6418(8) 0.0517(5) 0.4292(5) 0.067(2) Uani 0.5 1 d . U P
C77 C 0.6862(7) -0.0421(6) 0.4604(5) 0.071(3) Uani 0.5 1 d . U P
H77A H 0.7075 -0.0588 0.5130 0.106 Uiso 0.5 1 calc R U P
H77B H 0.7465 -0.0589 0.4132 0.106 Uiso 0.5 1 calc R U P
H77C H 0.6355 -0.0741 0.4769 0.106 Uiso 0.5 1 calc R U P
P1 P 0.76970(4) 0.38454(3) 0.60015(3) 0.01162(10) Uani 1 1 d . . .
P2 P 0.85094(4) 0.34155(3) 0.75095(3) 0.01238(10) Uani 1 1 d . . .
P3 P 0.99265(4) 0.28519(3) 0.59164(3) 0.01163(10) Uani 1 1 d . . .
P4 P 0.83750(5) 0.97825(4) 0.80206(5) 0.02875(14) Uani 1 1 d . . .
Cu1 Cu 0.82234(2) 0.51142(2) 0.53213(2) 0.01301(6) Uani 1 1 d . . .
Cu2 Cu 0.90627(2) 0.46424(2) 0.65721(2) 0.01340(6) Uani 1 1 d . . .
Cu3 Cu 1.03466(2) 0.41760(2) 0.50823(2) 0.01207(6) Uani 1 1 d . . .
F1 F 0.8358(3) 0.9475(2) 0.90223(19) 0.0944(9) Uani 1 1 d . . .
F2 F 0.71843(16) 0.98560(17) 0.83653(17) 0.0641(6) Uani 1 1 d . . .
F3 F 0.8361(3) 1.01341(16) 0.70252(15) 0.0998(11) Uani 1 1 d . . .
F4 F 0.86726(18) 0.87668(12) 0.80875(15) 0.0601(6) Uani 1 1 d . . .
F5 F 0.80822(18) 1.08236(13) 0.79262(17) 0.0621(6) Uani 1 1 d . . .
F6 F 0.95569(18) 0.97283(16) 0.7701(3) 0.1193(15) Uani 1 1 d . . .
O1 O 0.69442(12) 0.60204(11) 0.46508(11) 0.0235(3) Uani 1 1 d . . .
O2 O 0.7173(2) 0.3233(2) 0.2114(2) 0.0816(10) Uani 1 1 d . . .
O3 O 0.43372(18) 0.22404(14) 0.69163(16) 0.0455(5) Uani 1 1 d . . .
O4 O 0.6151(12) 0.0831(8) 0.4772(9) 0.193(5) Uani 0.5 1 d . U P

loop_
_atom_site_aniso_label
_atom_site_aniso_U_11
_atom_site_aniso_U_22
_atom_site_aniso_U_33
_atom_site_aniso_U_23
_atom_site_aniso_U_13
_atom_site_aniso_U_12
C1 0.0121(9) 0.0132(8) 0.0123(9) -0.0045(7) -0.0020(7) -0.0046(7)
C2 0.0132(9) 0.0167(9) 0.0135(9) -0.0048(8) -0.0023(7) -0.0054(7)
C3 0.0131(9) 0.0164(9) 0.0150(10) -0.0048(8) -0.0020(8) -0.0057(7)
C4 0.0170(10) 0.0206(10) 0.0127(9) -0.0048(8) -0.0037(8) -0.0085(8)
C5 0.0253(12) 0.0211(10) 0.0197(11) -0.0077(9) -0.0108(9) -0.0012(9)
C6 0.0307(13) 0.0235(11) 0.0192(11) -0.0100(9) -0.0098(9) -0.0034(9)
C7 0.0208(11) 0.0264(11) 0.0131(10) -0.0049(8) -0.0045(8) -0.0115(9)
C8 0.0154(10) 0.0244(10) 0.0185(10) -0.0071(9) -0.0068(8) -0.0055(8)
C9 0.0162(10) 0.0242(10) 0.0158(10) -0.0085(8) -0.0039(8) -0.0059(8)
C10 0.0199(11) 0.0288(11) 0.0176(10) -0.0085(9) -0.0070(9) -0.0078(9)
C11 0.0408(15) 0.0330(13) 0.0215(12) -0.0057(10) -0.0115(11) -0.0184(11)
C12 0.0456(16) 0.0420(15) 0.0298(14) -0.0143(12) -0.0167(12) -0.0177(13)
C13 0.0298(13) 0.0442(15) 0.0215(12) -0.0141(11) -0.0135(10) -0.0054(11)
C14 0.0274(13) 0.0309(12) 0.0206(11) -0.0069(10) -0.0123(10) -0.0009(10)
C15 0.0253(12) 0.0256(11) 0.0215(11) -0.0081(9) -0.0102(9) -0.0047(9)
C16 0.0150(10) 0.0165(9) 0.0164(10) -0.0052(8) -0.0052(8) -0.0042(8)
C17 0.0149(10) 0.0174(9) 0.0142(9) -0.0034(8) -0.0052(8) -0.0054(8)
C18 0.0169(10) 0.0173(9) 0.0141(9) -0.0058(8) -0.0053(8) -0.0022(8)
C19 0.0169(10) 0.0188(10) 0.0173(10) -0.0064(8) -0.0006(8) -0.0051(8)
C20 0.0203(11) 0.0169(10) 0.0200(11) -0.0077(8) -0.0022(9) -0.0055(8)
C21 0.0183(10) 0.0167(9) 0.0168(10) -0.0070(8) -0.0052(8) -0.0010(8)
C22 0.0171(10) 0.0243(11) 0.0195(11) -0.0102(9) -0.0006(8) -0.0070(8)
C23 0.0200(11) 0.0218(10) 0.0211(11) -0.0103(9) -0.0042(9) -0.0065(8)
C24 0.0230(11) 0.0148(9) 0.0151(10) -0.0056(8) -0.0016(8) -0.0038(8)
C25 0.0262(12) 0.0213(11) 0.0229(11) -0.0114(9) -0.0007(9) -0.0076(9)
C26 0.0400(15) 0.0282(12) 0.0264(13) -0.0163(10) 0.0000(11) -0.0141(11)
C27 0.0394(15) 0.0255(12) 0.0270(13) -0.0165(10) 0.0072(11) -0.0126(11)
C28 0.0249(12) 0.0221(11) 0.0263(12) -0.0107(10) 0.0049(10) -0.0043(9)
C29 0.0243(12) 0.0210(10) 0.0211(11) -0.0072(9) -0.0035(9) -0.0047(9)
C30 0.0106(9) 0.0220(10) 0.0164(10) -0.0098(8) -0.0020(8) -0.0051(8)
C31 0.0147(10) 0.0265(11) 0.0181(10) -0.0098(9) -0.0041(8) -0.0047(8)
C32 0.0227(12) 0.0408(14) 0.0212(11) -0.0163(10) -0.0085(9) -0.0042(10)
C33 0.0272(13) 0.0472(15) 0.0362(14) -0.0293(13) -0.0092(11) -0.0080(11)
C34 0.0257(12) 0.0321(13) 0.0359(14) -0.0198(11) -0.0053(10) -0.0113(10)
C35 0.0186(10) 0.0234(11) 0.0228(11) -0.0104(9) -0.0040(9) -0.0084(8)
C36 0.0115(9) 0.0189(9) 0.0116(9) -0.0043(8) -0.0028(7) -0.0048(7)
C37 0.0161(10) 0.0181(10) 0.0148(10) -0.0043(8) -0.0045(8) -0.0049(8)
C38 0.0175(11) 0.0233(11) 0.0168(10) -0.0075(9) -0.0028(8) -0.0021(8)
C39 0.0122(10) 0.0344(12) 0.0191(11) -0.0088(10) -0.0016(8) -0.0051(9)
C40 0.0164(11) 0.0376(13) 0.0228(11) -0.0117(10) -0.0011(9) -0.0138(10)
C41 0.0183(11) 0.0268(11) 0.0186(10) -0.0099(9) -0.0028(8) -0.0100(9)
C42 0.0147(9) 0.0187(9) 0.0092(9) -0.0036(7) -0.0031(7) -0.0050(8)
C43 0.0213(11) 0.0246(11) 0.0158(10) -0.0093(9) -0.0032(8) -0.0084(9)
C44 0.0266(12) 0.0330(13) 0.0214(12) -0.0158(10) -0.0015(10) -0.0065(10)
C45 0.0188(11) 0.0373(13) 0.0178(11) -0.0121(10) 0.0023(9) -0.0072(10)
C46 0.0196(11) 0.0259(11) 0.0163(10) -0.0010(9) -0.0033(9) -0.0100(9)
C47 0.0178(10) 0.0193(10) 0.0136(10) -0.0021(8) -0.0041(8) -0.0070(8)
C48 0.0162(10) 0.0171(9) 0.0124(9) -0.0036(8) -0.0047(8) -0.0044(8)
C49 0.0214(11) 0.0210(10) 0.0198(11) -0.0010(9) -0.0085(9) -0.0082(9)
C50 0.0272(13) 0.0252(12) 0.0208(11) 0.0040(9) -0.0082(10) -0.0105(10)
C51 0.0332(14) 0.0318(13) 0.0222(12) 0.0011(10) -0.0189(11) -0.0062(11)
C52 0.0328(14) 0.0330(13) 0.0341(14) -0.0047(11) -0.0220(11) -0.0104(11)
C53 0.0251(12) 0.0238(11) 0.0250(12) -0.0038(9) -0.0120(10) -0.0100(9)
C54 0.0130(9) 0.0182(10) 0.0212(10) -0.0113(8) -0.0034(8) -0.0037(7)
C55 0.0158(10) 0.0242(10) 0.0208(11) -0.0118(9) -0.0021(8) -0.0071(8)
C56 0.0220(11) 0.0384(13) 0.0245(12) -0.0191(10) -0.0023(9) -0.0104(10)
C57 0.0300(13) 0.0394(14) 0.0425(15) -0.0313(13) -0.0072(11) -0.0071(11)
C58 0.0429(16) 0.0229(12) 0.0516(17) -0.0219(12) -0.0194(13) -0.0031(11)
C59 0.0356(14) 0.0190(11) 0.0338(13) -0.0116(10) -0.0153(11) -0.0050(10)
C60 0.0160(10) 0.0138(9) 0.0166(10) -0.0044(8) -0.0068(8) -0.0012(7)
C61 0.0178(11) 0.0202(10) 0.0222(11) -0.0057(9) -0.0078(9) -0.0032(8)
C62 0.0209(12) 0.0318(13) 0.0361(14) -0.0096(11) -0.0158(11) -0.0018(10)
C63 0.0306(14) 0.0292(13) 0.0351(14) -0.0059(11) -0.0221(12) 0.0045(10)
C64 0.0344(14) 0.0190(11) 0.0249(12) -0.0013(9) -0.0134(11) 0.0002(10)
C65 0.0231(11) 0.0164(10) 0.0202(11) -0.0045(8) -0.0055(9) -0.0044(8)
C66 0.0226(12) 0.0416(14) 0.0303(13) -0.0116(11) -0.0094(10) -0.0116(11)
C67 0.0198(11) 0.0230(10) 0.0152(10) -0.0029(8) -0.0088(8) -0.0037(8)
C68 0.0330(14) 0.0295(13) 0.0301(13) -0.0133(11) -0.0146(11) 0.0002(10)
C69 0.071(3) 0.126(5) 0.116(5) -0.069(4) -0.004(3) -0.038(3)
C70 0.049(2) 0.0449(19) 0.085(3) -0.033(2) 0.004(2) -0.0070(17)
C71 0.070(4) 0.116(5) 0.129(5) -0.049(4) -0.034(4) 0.029(3)
C72 0.078(3) 0.0379(18) 0.054(2) -0.0057(16) -0.031(2) -0.0049(17)
C73 0.0390(16) 0.0295(13) 0.0400(16) 0.0046(12) -0.0183(13) -0.0183(12)
C74 0.135(5) 0.044(2) 0.062(3) 0.0014(19) -0.067(3) -0.010(2)
C75 0.137(7) 0.056(4) 0.057(4) -0.029(4) -0.064(5) 0.031(4)
C76 0.116(6) 0.043(3) 0.058(4) -0.036(3) -0.051(4) 0.013(4)
C77 0.071(5) 0.071(5) 0.041(4) -0.021(3) -0.028(3) 0.023(4)
P1 0.0105(2) 0.0135(2) 0.0116(2) -0.00432(18) -0.00292(18) -0.00416(18)
P2 0.0132(2) 0.0136(2) 0.0101(2) -0.00276(18) -0.00286(19) -0.00544(18)
P3 0.0112(2) 0.0114(2) 0.0123(2) -0.00418(18) -0.00315(18) -0.00319(18)
P4 0.0257(3) 0.0254(3) 0.0343(4) -0.0109(3) -0.0028(3) -0.0114(3)
Cu1 0.01259(12) 0.01452(12) 0.01267(12) -0.00464(9) -0.00266(9) -0.00542(9)
Cu2 0.01491(12) 0.01436(12) 0.01098(12) -0.00356(9) -0.00234(9) -0.00635(9)
Cu3 0.01196(12) 0.01220(11) 0.01171(12) -0.00368(9) -0.00253(9) -0.00435(9)
F1 0.126(3) 0.096(2) 0.0779(18) -0.0286(16) -0.0693(18) -0.0055(18)
F2 0.0366(11) 0.0815(15) 0.0871(16) -0.0443(13) -0.0030(11) -0.0254(11)
F3 0.172(3) 0.0524(14) 0.0357(12) -0.0181(10) -0.0184(15) -0.0022(16)
F4 0.0752(15) 0.0268(9) 0.0710(14) -0.0152(9) -0.0118(11) -0.0184(9)
F5 0.0639(14) 0.0354(10) 0.0956(17) -0.0343(11) -0.0245(12) -0.0061(9)
F6 0.0303(12) 0.0483(13) 0.233(4) -0.0398(19) -0.0021(17) -0.0159(10)
O1 0.0174(8) 0.0280(8) 0.0214(8) -0.0061(7) -0.0077(6) -0.0033(6)
O2 0.070(2) 0.0720(19) 0.0705(19) -0.0380(16) -0.0112(16) 0.0174(16)
O3 0.0536(14) 0.0301(10) 0.0622(14) -0.0041(10) -0.0405(12) -0.0093(9)
O4 0.265(10) 0.136(7) 0.160(7) -0.078(6) -0.106(7) 0.041(6)

loop_
_atom_type_symbol
_atom_type_description
_atom_type_scat_dispersion_real
_atom_type_scat_dispersion_imag
_atom_type_scat_source
C C 0.0033 0.0016 'International Tables Vol C Tables 4.2.6.8 and 6.1.1.4'
H H 0.0000 0.0000 'International Tables Vol C Tables 4.2.6.8 and 6.1.1.4'
P P 0.1023 0.0942 'International Tables Vol C Tables 4.2.6.8 and 6.1.1.4'
Cu Cu 0.3201 1.2651 'International Tables Vol C Tables 4.2.6.8 and 6.1.1.4'
F F 0.0171 0.0103 'International Tables Vol C Tables 4.2.6.8 and 6.1.1.4'
O O 0.0106 0.0060 'International Tables Vol C Tables 4.2.6.8 and 6.1.1.4'

loop_
_geom_angle_atom_site_label_1
_geom_angle_atom_site_label_2
_geom_angle_atom_site_label_3
_geom_angle
_geom_angle_site_symmetry_1
_geom_angle_site_symmetry_3
P2 C1 P1 106.74(10) . .
P2 C1 P3 105.93(10) . .
P1 C1 P3 105.01(10) . .
P2 C1 H1 112.8 . .
P1 C1 H1 112.8 . .
P3 C1 H1 112.8 . .
C3 C2 Cu2 92.56(15) 2_766 2_766
C3 C2 Cu1 115.31(16) 2_766 .
Cu2 C2 Cu1 151.21(11) 2_766 .
C3 C2 Cu3 140.77(17) 2_766 .
Cu2 C2 Cu3 78.55(7) 2_766 .
Cu1 C2 Cu3 83.54(7) . .
C3 C2 Cu3 146.52(17) 2_766 2_766
Cu2 C2 Cu3 80.02(7) 2_766 2_766
Cu1 C2 Cu3 72.71(6) . 2_766
Cu3 C2 Cu3 70.01(6) . 2_766
C2 C3 C4 177.3(2) 2_766 .
C2 C3 Cu2 57.55(12) 2_766 .
C4 C3 Cu2 125.06(14) . .
C5 C4 C9 118.90(19) . .
C5 C4 C3 119.82(19) . .
C9 C4 C3 121.22(19) . .
C6 C5 C4 120.5(2) . .
C6 C5 H5 119.8 . .
C4 C5 H5 119.8 . .
C5 C6 C7 120.7(2) . .
C5 C6 H6 119.6 . .
C7 C6 H6 119.6 . .
C6 C7 C8 118.9(2) . .
C6 C7 C10 120.6(2) . .
C8 C7 C10 120.5(2) . .
C9 C8 C7 120.8(2) . .
C9 C8 H8 119.6 . .
C7 C8 H8 119.6 . .
C8 C9 C4 120.1(2) . .
C8 C9 H9 119.9 . .
C4 C9 H9 119.9 . .
C15 C10 C11 118.7(2) . .
C15 C10 C7 121.3(2) . .
C11 C10 C7 120.0(2) . .
C12 C11 C10 120.5(2) . .
C12 C11 H11 119.7 . .
C10 C11 H11 119.7 . .
C13 C12 C11 120.3(2) . .
C13 C12 H12 119.8 . .
C11 C12 H12 119.8 . .
C14 C13 C12 119.6(2) . .
C14 C13 H13 120.2 . .
C12 C13 H13 120.2 . .
C13 C14 C15 120.5(2) . .
C13 C14 H14 119.8 . .
C15 C14 H14 119.8 . .
C10 C15 C14 120.5(2) . .
C10 C15 H15 119.8 . .
C14 C15 H15 119.8 . .
C17 C16 Cu1 144.80(18) . .
C17 C16 Cu2 118.15(17) . .
Cu1 C16 Cu2 78.35(7) . .
C17 C16 Cu3 135.76(17) . 2_766
Cu1 C16 Cu3 75.39(7) . 2_766
Cu2 C16 Cu3 78.40(7) . 2_766
C16 C17 C18 178.3(2) . .
C19 C18 C23 118.60(19) . .
C19 C18 C17 120.7(2) . .
C23 C18 C17 120.67(19) . .
C20 C19 C18 120.3(2) . .
C20 C19 H19 119.8 . .
C18 C19 H19 119.8 . .
C19 C20 C21 121.0(2) . .
C19 C20 H20 119.5 . .
C21 C20 H20 119.5 . .
C22 C21 C20 118.65(19) . .
C22 C21 C24 120.5(2) . .
C20 C21 C24 120.8(2) . .
C23 C22 C21 120.8(2) . .
C23 C22 H22 119.6 . .
C21 C22 H22 119.6 . .
C22 C23 C18 120.6(2) . .
C22 C23 H23 119.7 . .
C18 C23 H23 119.7 . .
C25 C24 C29 118.8(2) . .
C25 C24 C21 119.5(2) . .
C29 C24 C21 121.7(2) . .
C24 C25 C26 120.2(2) . .
C24 C25 H25 119.9 . .
C26 C25 H25 119.9 . .
C27 C26 C25 120.6(3) . .
C27 C26 H26 119.7 . .
C25 C26 H26 119.7 . .
C26 C27 C28 119.6(2) . .
C26 C27 H27 120.2 . .
C28 C27 H27 120.2 . .
C27 C28 C29 120.3(2) . .
C27 C28 H28 119.9 . .
C29 C28 H28 119.9 . .
C28 C29 C24 120.5(2) . .
C28 C29 H29 119.8 . .
C24 C29 H29 119.8 . .
C35 C30 C31 119.74(19) . .
C35 C30 P1 123.58(17) . .
C31 C30 P1 116.63(16) . .
C32 C31 C30 120.0(2) . .
C32 C31 H31 120.0 . .
C30 C31 H31 120.0 . .
C33 C32 C31 120.3(2) . .
C33 C32 H32 119.8 . .
C31 C32 H32 119.8 . .
C32 C33 C34 120.0(2) . .
C32 C33 H33 120.0 . .
C34 C33 H33 120.0 . .
C33 C34 C35 120.6(2) . .
C33 C34 H34 119.7 . .
C35 C34 H34 119.7 . .
C34 C35 C30 119.4(2) . .
C34 C35 H35 120.3 . .
C30 C35 H35 120.3 . .
C41 C36 C37 118.32(19) . .
C41 C36 P1 123.20(16) . .
C37 C36 P1 118.07(15) . .
C38 C37 C36 121.0(2) . .
C38 C37 H37 119.5 . .
C36 C37 H37 119.5 . .
C39 C38 C37 119.8(2) . .
C39 C38 H38 120.1 . .
C37 C38 H38 120.1 . .
C38 C39 C40 120.0(2) . .
C38 C39 H39 120.0 . .
C40 C39 H39 120.0 . .
C39 C40 C41 120.4(2) . .
C39 C40 H40 119.8 . .
C41 C40 H40 119.8 . .
C40 C41 C36 120.5(2) . .
C40 C41 H41 119.8 . .
C36 C41 H41 119.8 . .
C43 C42 C47 118.93(19) . .
C43 C42 P2 116.28(16) . .
C47 C42 P2 124.63(16) . .
C44 C43 C42 120.7(2) . .
C44 C43 H43 119.7 . .
C42 C43 H43 119.7 . .
C43 C44 C45 120.0(2) . .
C43 C44 H44 120.0 . .
C45 C44 H44 120.0 . .
C46 C45 C44 119.8(2) . .
C46 C45 H45 120.1 . .
C44 C45 H45 120.1 . .
C47 C46 C45 120.3(2) . .
C47 C46 H46 119.9 . .
C45 C46 H46 119.9 . .
C46 C47 C42 120.3(2) . .
C46 C47 H47 119.9 . .
C42 C47 H47 119.9 . .
C53 C48 C49 119.2(2) . .
C53 C48 P2 117.99(16) . .
C49 C48 P2 122.44(16) . .
C50 C49 C48 119.7(2) . .
C50 C49 H49 120.1 . .
C48 C49 H49 120.1 . .
C51 C50 C49 120.6(2) . .
C51 C50 H50 119.7 . .
C49 C50 H50 119.7 . .
C52 C51 C50 119.9(2) . .
C52 C51 H51 120.1 . .
C50 C51 H51 120.1 . .
C51 C52 C53 120.0(2) . .
C51 C52 H52 120.0 . .
C53 C52 H52 120.0 . .
C48 C53 C52 120.5(2) . .
C48 C53 H53 119.7 . .
C52 C53 H53 119.7 . .
C55 C54 C59 119.2(2) . .
C55 C54 P3 117.58(16) . .
C59 C54 P3 123.12(18) . .
C56 C55 C54 120.4(2) . .
C56 C55 H55 119.8 . .
C54 C55 H55 119.8 . .
C57 C56 C55 120.3(2) . .
C57 C56 H56 119.9 . .
C55 C56 H56 119.9 . .
C58 C57 C56 119.6(2) . .
C58 C57 H57 120.2 . .
C56 C57 H57 120.2 . .
C57 C58 C59 120.9(2) . .
C57 C58 H58 119.6 . .
C59 C58 H58 119.6 . .
C58 C59 C54 119.7(2) . .
C58 C59 H59 120.2 . .
C54 C59 H59 120.2 . .
C61 C60 C65 119.3(2) . .
C61 C60 P3 116.60(16) . .
C65 C60 P3 124.02(17) . .
C62 C61 C60 120.2(2) . .
C62 C61 H61 119.9 . .
C60 C61 H61 119.9 . .
C61 C62 C63 120.0(2) . .
C61 C62 H62 120.0 . .
C63 C62 H62 120.0 . .
C64 C63 C62 120.1(2) . .
C64 C63 H63 119.9 . .
C62 C63 H63 119.9 . .
C63 C64 C65 120.5(2) . .
C63 C64 H64 119.7 . .
C65 C64 H64 119.7 . .
C64 C65 C60 119.8(2) . .
C64 C65 H65 120.1 . .
C60 C65 H65 120.1 . .
C67 C66 H66A 109.5 . .
C67 C66 H66B 109.5 . .
H66A C66 H66B 109.5 . .
C67 C66 H66C 109.5 . .
H66A C66 H66C 109.5 . .
H66B C66 H66C 109.5 . .
O1 C67 C68 122.3(2) . .
O1 C67 C66 120.5(2) . .
C68 C67 C66 117.2(2) . .
C67 C68 H68A 109.5 . .
C67 C68 H68B 109.5 . .
H68A C68 H68B 109.5 . .
C67 C68 H68C 109.5 . .
H68A C68 H68C 109.5 . .
H68B C68 H68C 109.5 . .
C70 C69 H69A 109.5 . .
C70 C69 H69B 109.5 . .
H69A C69 H69B 109.5 . .
C70 C69 H69C 109.5 . .
H69A C69 H69C 109.5 . .
H69B C69 H69C 109.5 . .
O2 C70 C71 121.0(5) . .
O2 C70 C69 120.1(5) . .
C71 C70 C69 117.8(4) . .
C70 C71 H71A 109.5 . .
C70 C71 H71B 109.5 . .
H71A C71 H71B 109.5 . .
C70 C71 H71C 109.5 . .
H71A C71 H71C 109.5 . .
H71B C71 H71C 109.5 . .
C73 C72 H72A 109.5 . .
C73 C72 H72B 109.5 . .
H72A C72 H72B 109.5 . .
C73 C72 H72C 109.5 . .
H72A C72 H72C 109.5 . .
H72B C72 H72C 109.5 . .
O3 C73 C72 123.1(3) . .
O3 C73 C74 120.7(3) . .
C72 C73 C74 116.2(3) . .
C73 C74 H74A 109.5 . .
C73 C74 H74B 109.5 . .
H74A C74 H74B 109.5 . .
C73 C74 H74C 109.5 . .
H74A C74 H74C 109.5 . .
H74B C74 H74C 109.5 . .
C76 C75 H75A 109.5 . .
C76 C75 H75B 109.5 . .
H75A C75 H75B 109.5 . .
C76 C75 H75C 109.5 . .
H75A C75 H75C 109.5 . .
H75B C75 H75C 109.5 . .
O4 C76 C75 119.8(10) . .
O4 C76 C77 114.7(9) . .
C75 C76 C77 122.8(7) . .
C76 C77 H77A 109.5 . .
C76 C77 H77B 109.5 . .
H77A C77 H77B 109.5 . .
C76 C77 H77C 109.5 . .
H77A C77 H77C 109.5 . .
H77B C77 H77C 109.5 . .
C30 P1 C36 101.16(9) . .
C30 P1 C1 105.10(9) . .
C36 P1 C1 111.88(9) . .
C30 P1 Cu1 119.87(7) . .
C36 P1 Cu1 109.84(7) . .
C1 P1 Cu1 108.79(6) . .
C42 P2 C48 97.92(9) . .
C42 P2 C1 108.49(9) . .
C48 P2 C1 109.89(9) . .
C42 P2 Cu2 116.68(7) . .
C48 P2 Cu2 121.83(7) . .
C1 P2 Cu2 101.77(6) . .
C60 P3 C54 103.44(10) . .
C60 P3 C1 105.82(9) . .
C54 P3 C1 107.66(9) . .
C60 P3 Cu3 111.78(7) . .
C54 P3 Cu3 112.23(7) . .
C1 P3 Cu3 115.06(6) . .
F3 P4 F6 90.9(2) . .
F3 P4 F1 177.31(15) . .
F6 P4 F1 90.1(2) . .
F3 P4 F2 90.66(17) . .
F6 P4 F2 177.75(18) . .
F1 P4 F2 88.32(16) . .
F3 P4 F4 90.73(13) . .
F6 P4 F4 89.24(13) . .
F1 P4 F4 91.80(15) . .
F2 P4 F4 92.38(12) . .
F3 P4 F5 87.96(13) . .
F6 P4 F5 90.30(13) . .
F1 P4 F5 89.52(15) . .
F2 P4 F5 88.12(12) . .
F4 P4 F5 178.60(14) . .
C16 Cu1 C2 109.05(8) . .
C16 Cu1 P1 127.16(6) . .
C2 Cu1 P1 117.13(6) . .
C16 Cu1 O1 100.47(7) . .
C2 Cu1 O1 97.64(7) . .
P1 Cu1 O1 97.58(5) . .
C16 Cu1 Cu3 54.29(6) . 2_766
C2 Cu1 Cu3 55.96(6) . 2_766
P1 Cu1 Cu3 146.401(18) . 2_766
O1 Cu1 Cu3 115.61(4) . 2_766
C16 Cu1 Cu2 52.00(6) . .
C2 Cu1 Cu2 103.93(6) . .
P1 Cu1 Cu2 91.729(16) . .
O1 Cu1 Cu2 149.36(4) . .
Cu3 Cu1 Cu2 62.571(10) 2_766 .
C16 Cu1 Cu3 97.14(6) . .
C2 Cu1 Cu3 49.39(6) . .
P1 Cu1 Cu3 94.113(16) . .
O1 Cu1 Cu3 146.46(4) . .
Cu3 Cu1 Cu3 55.324(11) 2_766 .
Cu2 Cu1 Cu3 60.718(10) . .
C2 Cu2 C16 100.01(8) 2_766 .
C2 Cu2 P2 131.55(6) 2_766 .
C16 Cu2 P2 126.47(6) . .
C2 Cu2 C3 29.90(8) 2_766 .
C16 Cu2 C3 113.67(7) . .
P2 Cu2 C3 118.56(5) . .
C2 Cu2 Cu1 102.70(6) 2_766 .
C16 Cu2 Cu1 49.65(6) . .
P2 Cu2 Cu1 98.484(17) . .
C3 Cu2 Cu1 132.17(5) . .
C2 Cu2 Cu3 52.29(6) 2_766 2_766
C16 Cu2 Cu3 51.51(6) . 2_766
P2 Cu2 Cu3 151.917(18) . 2_766
C3 Cu2 Cu3 77.19(5) . 2_766
Cu1 Cu2 Cu3 57.687(10) . 2_766
C2 Cu2 Cu3 52.31(6) 2_766 .
C16 Cu2 Cu3 97.79(6) . .
P2 Cu2 Cu3 102.962(17) . .
C3 Cu2 Cu3 78.54(5) . .
Cu1 Cu2 Cu3 63.656(10) . .
Cu3 Cu2 Cu3 55.013(11) 2_766 .
C16 Cu3 C2 95.73(8) 2_766 .
C16 Cu3 C2 100.62(8) 2_766 2_766
C2 Cu3 C2 109.99(6) . 2_766
C16 Cu3 P3 114.99(6) 2_766 .
C2 Cu3 P3 118.04(6) . .
C2 Cu3 P3 114.67(5) 2_766 .
C16 Cu3 Cu3 104.39(6) 2_766 2_766
C2 Cu3 Cu3 55.95(5) . 2_766
C2 Cu3 Cu3 54.04(5) 2_766 2_766
P3 Cu3 Cu3 140.61(2) . 2_766
C16 Cu3 Cu1 50.32(6) 2_766 2_766
C2 Cu3 Cu1 101.81(5) . 2_766
C2 Cu3 Cu1 51.33(5) 2_766 2_766
P3 Cu3 Cu1 139.561(18) . 2_766
Cu3 Cu3 Cu1 68.001(12) 2_766 2_766
C16 Cu3 Cu2 50.09(6) 2_766 2_766
C2 Cu3 Cu2 49.16(5) . 2_766
C2 Cu3 Cu2 98.18(5) 2_766 2_766
P3 Cu3 Cu2 146.758(17) . 2_766
Cu3 Cu3 Cu2 64.032(12) 2_766 2_766
Cu1 Cu3 Cu2 59.739(10) 2_766 2_766
C16 Cu3 Cu2 148.25(6) 2_766 .
C2 Cu3 Cu2 97.22(5) . .
C2 Cu3 Cu2 47.66(5) 2_766 .
P3 Cu3 Cu2 83.746(16) . .
Cu3 Cu3 Cu2 60.953(11) 2_766 .
Cu1 Cu3 Cu2 98.547(11) 2_766 .
Cu2 Cu3 Cu2 124.985(11) 2_766 .
C16 Cu3 Cu1 142.74(6) 2_766 .
C2 Cu3 Cu1 47.07(5) . .
C2 Cu3 Cu1 92.42(5) 2_766 .
P3 Cu3 Cu1 89.978(16) . .
Cu3 Cu3 Cu1 56.674(11) 2_766 .
Cu1 Cu3 Cu1 124.676(11) 2_766 .
Cu2 Cu3 Cu1 93.771(11) 2_766 .
Cu2 Cu3 Cu1 55.626(9) . .
C67 O1 Cu1 136.00(15) . .

loop_
_geom_bond_atom_site_label_1
_geom_bond_atom_site_label_2
_geom_bond_distance
_geom_bond_site_symmetry_2
C1 P2 1.874(2) .
C1 P1 1.891(2) .
C1 P3 1.906(2) .
C1 H1 1.0000 .
C2 C3 1.225(3) 2_766
C2 Cu2 2.074(2) 2_766
C2 Cu1 2.092(2) .
C2 Cu3 2.169(2) .
C2 Cu3 2.220(2) 2_766
C3 C2 1.225(3) 2_766
C3 C4 1.439(3) .
C3 Cu2 2.455(2) .
C4 C5 1.403(3) .
C4 C9 1.405(3) .
C5 C6 1.384(3) .
C5 H5 0.9500 .
C6 C7 1.396(3) .
C6 H6 0.9500 .
C7 C8 1.399(3) .
C7 C10 1.490(3) .
C8 C9 1.385(3) .
C8 H8 0.9500 .
C9 H9 0.9500 .
C10 C15 1.393(3) .
C10 C11 1.395(3) .
C11 C12 1.389(3) .
C11 H11 0.9500 .
C12 C13 1.386(4) .
C12 H12 0.9500 .
C13 C14 1.378(4) .
C13 H13 0.9500 .
C14 C15 1.393(3) .
C14 H14 0.9500 .
C15 H15 0.9500 .
C16 C17 1.223(3) .
C16 Cu1 2.035(2) .
C16 Cu2 2.104(2) .
C16 Cu3 2.147(2) 2_766
C17 C18 1.435(3) .
C18 C19 1.400(3) .
C18 C23 1.403(3) .
C19 C20 1.387(3) .
C19 H19 0.9500 .
C20 C21 1.396(3) .
C20 H20 0.9500 .
C21 C22 1.394(3) .
C21 C24 1.487(3) .
C22 C23 1.385(3) .
C22 H22 0.9500 .
C23 H23 0.9500 .
C24 C25 1.392(3) .
C24 C29 1.394(3) .
C25 C26 1.395(3) .
C25 H25 0.9500 .
C26 C27 1.379(4) .
C26 H26 0.9500 .
C27 C28 1.383(4) .
C27 H27 0.9500 .
C28 C29 1.392(3) .
C28 H28 0.9500 .
C29 H29 0.9500 .
C30 C35 1.400(3) .
C30 C31 1.400(3) .
C30 P1 1.820(2) .
C31 C32 1.391(3) .
C31 H31 0.9500 .
C32 C33 1.383(4) .
C32 H32 0.9500 .
C33 C34 1.387(4) .
C33 H33 0.9500 .
C34 C35 1.396(3) .
C34 H34 0.9500 .
C35 H35 0.9500 .
C36 C41 1.393(3) .
C36 C37 1.403(3) .
C36 P1 1.830(2) .
C37 C38 1.387(3) .
C37 H37 0.9500 .
C38 C39 1.384(3) .
C38 H38 0.9500 .
C39 C40 1.384(3) .
C39 H39 0.9500 .
C40 C41 1.391(3) .
C40 H40 0.9500 .
C41 H41 0.9500 .
C42 C43 1.394(3) .
C42 C47 1.400(3) .
C42 P2 1.820(2) .
C43 C44 1.384(3) .
C43 H43 0.9500 .
C44 C45 1.389(4) .
C44 H44 0.9500 .
C45 C46 1.388(3) .
C45 H45 0.9500 .
C46 C47 1.386(3) .
C46 H46 0.9500 .
C47 H47 0.9500 .
C48 C53 1.390(3) .
C48 C49 1.399(3) .
C48 P2 1.830(2) .
C49 C50 1.389(3) .
C49 H49 0.9500 .
C50 C51 1.384(4) .
C50 H50 0.9500 .
C51 C52 1.380(4) .
C51 H51 0.9500 .
C52 C53 1.392(3) .
C52 H52 0.9500 .
C53 H53 0.9500 .
C54 C55 1.394(3) .
C54 C59 1.398(3) .
C54 P3 1.832(2) .
C55 C56 1.390(3) .
C55 H55 0.9500 .
C56 C57 1.385(4) .
C56 H56 0.9500 .
C57 C58 1.381(4) .
C57 H57 0.9500 .
C58 C59 1.393(3) .
C58 H58 0.9500 .
C59 H59 0.9500 .
C60 C61 1.395(3) .
C60 C65 1.398(3) .
C60 P3 1.825(2) .
C61 C62 1.388(3) .
C61 H61 0.9500 .
C62 C63 1.390(4) .
C62 H62 0.9500 .
C63 C64 1.375(4) .
C63 H63 0.9500 .
C64 C65 1.391(3) .
C64 H64 0.9500 .
C65 H65 0.9500 .
C66 C67 1.497(3) .
C66 H66A 0.9800 .
C66 H66B 0.9800 .
C66 H66C 0.9800 .
C67 O1 1.221(3) .
C67 C68 1.492(3) .
C68 H68A 0.9800 .
C68 H68B 0.9800 .
C68 H68C 0.9800 .
C69 C70 1.553(7) .
C69 H69A 0.9800 .
C69 H69B 0.9800 .
C69 H69C 0.9800 .
C70 O2 1.189(4) .
C70 C71 1.493(7) .
C71 H71A 0.9800 .
C71 H71B 0.9800 .
C71 H71C 0.9800 .
C72 C73 1.479(5) .
C72 H72A 0.9800 .
C72 H72B 0.9800 .
C72 H72C 0.9800 .
C73 O3 1.205(3) .
C73 C74 1.503(5) .
C74 H74A 0.9800 .
C74 H74B 0.9800 .
C74 H74C 0.9800 .
C75 C76 1.358(10) .
C75 H75A 0.9800 .
C75 H75B 0.9800 .
C75 H75C 0.9800 .
C76 O4 1.062(12) .
C76 C77 1.403(10) .
C77 H77A 0.9800 .
C77 H77B 0.9800 .
C77 H77C 0.9800 .
P1 Cu1 2.2425(6) .
P2 Cu2 2.2213(6) .
P3 Cu3 2.2503(6) .
P4 F3 1.570(2) .
P4 F6 1.575(2) .
P4 F1 1.576(3) .
P4 F2 1.577(2) .
P4 F4 1.5831(18) .
P4 F5 1.6112(19) .
Cu1 O1 2.2744(16) .
Cu1 Cu3 2.5585(4) 2_766
Cu1 Cu2 2.6148(4) .
Cu1 Cu3 2.8390(4) .
Cu2 C2 2.074(2) 2_766
Cu2 Cu3 2.6869(4) 2_766
Cu2 Cu3 2.7633(4) .
Cu3 C16 2.147(2) 2_766
Cu3 C2 2.220(2) 2_766
Cu3 Cu3 2.5181(5) 2_766
Cu3 Cu1 2.5586(4) 2_766
Cu3 Cu2 2.6870(4) 2_766
